data_2220335
loop_
_publ_author_name
'Wan Saffiee, Wan Ainna Mardhiah'
'Idris, Azila'
'Aiyub, Zaharah'
'Abdullah, Zanariah'
'Ng, Seik Weng'

_publ_section_title
;
 <i>N</i>-(Pyrazin-2-yl)-4-toluidine
;
_journal_coeditor_code SG2277
_journal_issue 12
_journal_name_full 'Acta Crystallographica Section E'
_journal_page_first o2440
_journal_paper_doi 10.1107/S160053680803729X
_journal_volume 64
_journal_year 2008
_chemical_formula_iupac 'C11 H11 N3'
_chemical_formula_moiety 'C11 H11 N3'
_chemical_formula_sum 'C11 H11 N3'
_chemical_formula_weight 185.23
_chemical_name_systematic
;
<i>N</i>-(Pyrazin-2-yl)-4-toluidine
;
_space_group_IT_number 15
_symmetry_cell_setting monoclinic
_symmetry_space_group_name_Hall '-C 2yc'
_symmetry_space_group_name_H-M 'C 1 2/c 1'
_atom_sites_solution_hydrogens geom
_atom_sites_solution_primary direct
_atom_sites_solution_secondary difmap
_audit_creation_method SHELXL-97
_cell_angle_alpha 90.00
_cell_angle_beta 105.790(3)
_cell_angle_gamma 90.00
_cell_formula_units_Z 8
_cell_length_a 21.7179(7)
_cell_length_b 7.5323(3)
_cell_length_c 12.0073(5)
_cell_measurement_reflns_used 1368
_cell_measurement_temperature 100(2)
_cell_measurement_theta_max 27.2
_cell_measurement_theta_min 2.9
_cell_volume 1890.10(13)
_computing_cell_refinement 'SAINT (Bruker, 2007)'
_computing_data_collection 'APEX2 (Bruker, 2007)'
_computing_data_reduction 'SAINT (Bruker, 2007)'
_computing_molecular_graphics 'X-SEED (Barbour, 2001)'
_computing_publication_material 'publCIF (Westrip, 2008)'
_computing_structure_refinement 'SHELXL97 (Sheldrick, 2008)'
_computing_structure_solution 'SHELXS97 (Sheldrick, 2008)'
_diffrn_ambient_temperature 100(2)
_diffrn_measured_fraction_theta_full 0.997
_diffrn_measured_fraction_theta_max 0.997
_diffrn_measurement_device_type 'Bruker SMART APEX'
_diffrn_measurement_method \w
_diffrn_radiation_monochromator graphite
_diffrn_radiation_source 'fine-focus sealed tube'
_diffrn_radiation_type MoK\a
_diffrn_radiation_wavelength 0.71073
_diffrn_reflns_av_R_equivalents 0.0407
_diffrn_reflns_av_sigmaI/netI 0.0519
_diffrn_reflns_limit_h_max 28
_diffrn_reflns_limit_h_min -28
_diffrn_reflns_limit_k_max 9
_diffrn_reflns_limit_k_min -9
_diffrn_reflns_limit_l_max 15
_diffrn_reflns_limit_l_min -15
_diffrn_reflns_number 6057
_diffrn_reflns_theta_full 27.49
_diffrn_reflns_theta_max 27.49
_diffrn_reflns_theta_min 1.95
_diffrn_standards_decay_% 0
_diffrn_standards_interval_count 0
_diffrn_standards_interval_time 0
_diffrn_standards_number 0
_exptl_absorpt_coefficient_mu 0.081
_exptl_absorpt_correction_type none
_exptl_crystal_colour Colorless
_exptl_crystal_density_diffrn 1.302
_exptl_crystal_density_method 'not measured'
_exptl_crystal_description Prism
_exptl_crystal_F_000 784
_exptl_crystal_size_max 0.30
_exptl_crystal_size_mid 0.20
_exptl_crystal_size_min 0.05
_refine_diff_density_max 0.274
_refine_diff_density_min -0.258
_refine_ls_extinction_method none
_refine_ls_goodness_of_fit_ref 1.026
_refine_ls_hydrogen_treatment mixed
_refine_ls_matrix_type full
_refine_ls_number_parameters 132
_refine_ls_number_reflns 2165
_refine_ls_number_restraints 0
_refine_ls_restrained_S_all 1.026
_refine_ls_R_factor_all 0.0822
_refine_ls_R_factor_gt 0.0458
_refine_ls_shift/su_max 0.001
_refine_ls_shift/su_mean 0.001
_refine_ls_structure_factor_coef Fsqd
_refine_ls_weighting_details 'calc w=1/[\s^2^(Fo^2^)+(0.0652P)^2^+0.9346P] where P=(Fo^2^+2Fc^2^)/3'
_refine_ls_weighting_scheme calc
_refine_ls_wR_factor_gt 0.1125
_refine_ls_wR_factor_ref 0.1346
_reflns_number_gt 1437
_reflns_number_total 2165
_reflns_threshold_expression I>2\s(I)
_cod_data_source_file sg2277.cif
_cod_data_source_block I
_cod_depositor_comments
;
The following automatic conversions were performed:
'_symmetry_cell_setting' value 'Monoclinic' changed to 'monoclinic'
according to '/home/saulius/struct/CIF-dictionaries/cif_core.dic'
dictionary named 'cif_core.dic' version 2.4.1 from
2010-06-29.

'_exptl_absorpt_correction_type' value 'None' changed to
'none' according to '/home/saulius/struct/CIF-dictionaries/cif_core.dic'
dictionary named 'cif_core.dic' version 2.4.1 from 2010-06-29.

Automatic conversion script
Id: cif_fix_enum 1527 2010-12-29 10:47:43Z saulius 

The following automatic conversions were performed:

'_symmetry_cell_setting' value 'Monoclinic' changed to 'monoclinic'
according to /home/saulius/struct/CIF-dictionaries/cif_core.dic
dictionary named 'cif_core.dic' version 2.4.1 from
2010-06-29.

'_exptl_absorpt_correction_type' value 'None' changed to
'none' according to
/home/saulius/struct/CIF-dictionaries/cif_core.dic dictionary named
'cif_core.dic' version 2.4.1 from 2010-06-29.

Automatic conversion script
Id: cif_fix_values 1715 2011-07-08 13:25:40Z adriana 
;
_cod_original_cell_volume 1890.10(10)
_cod_original_sg_symbol_H-M 'C 2/c'
_cod_database_code 2220335
_cod_database_fobs_code 2220335

loop_
_symmetry_equiv_pos_as_xyz
'x, y, z'
'-x, y, -z+1/2'
'x+1/2, y+1/2, z'
'-x+1/2, y+1/2, -z+1/2'
'-x, -y, -z'
'x, -y, z-1/2'
'-x+1/2, -y+1/2, -z'
'x+1/2, -y+1/2, z-1/2'

loop_
_atom_site_type_symbol
_atom_site_label
_atom_site_fract_x
_atom_site_fract_y
_atom_site_fract_z
_atom_site_U_iso_or_equiv
_atom_site_adp_type
_atom_site_calc_flag
_atom_site_refinement_flags
_atom_site_occupancy
N N1 0.31486(7) 0.7286(2) 0.14663(14) 0.0223(4) Uani d . 1
H H1 0.2746(10) 0.754(3) 0.1433(17) 0.025(5) Uiso d . 1
N N2 0.39338(7) 0.5068(2) 0.20972(13) 0.0215(4) Uani d . 1
N N3 0.30867(7) 0.3328(2) 0.31234(14) 0.0240(4) Uani d . 1
C C1 0.34916(8) 0.8610(2) 0.10751(15) 0.0209(4) Uani d . 1
C C2 0.31332(8) 0.9994(2) 0.04370(15) 0.0225(4) Uani d . 1
H H2 0.2680 0.9977 0.0274 0.027 Uiso calc R 1
C C3 0.34299(9) 1.1385(2) 0.00420(15) 0.0243(4) Uani d . 1
H H3 0.3176 1.2305 -0.0396 0.029 Uiso calc R 1
C C4 0.40936(9) 1.1472(2) 0.02707(15) 0.0231(4) Uani d . 1
C C5 0.44431(8) 1.0095(2) 0.09091(15) 0.0226(4) Uani d . 1
H H5 0.4897 1.0127 0.1081 0.027 Uiso calc R 1
C C6 0.41565(8) 0.8672(2) 0.13069(15) 0.0222(4) Uani d . 1
H H6 0.4412 0.7745 0.1734 0.027 Uiso calc R 1
C C7 0.44137(10) 1.3010(3) -0.01539(18) 0.0302(5) Uani d . 1
H H7A 0.4876 1.2958 0.0203 0.045 Uiso calc R 1
H H7B 0.4244 1.4129 0.0056 0.045 Uiso calc R 1
H H7C 0.4328 1.2941 -0.0997 0.045 Uiso calc R 1
C C8 0.33543(8) 0.5719(2) 0.20318(15) 0.0201(4) Uani d . 1
C C9 0.29286(8) 0.4818(2) 0.25360(16) 0.0231(4) Uani d . 1
H H9 0.2514 0.5298 0.2450 0.028 Uiso calc R 1
C C10 0.36764(8) 0.2678(2) 0.32060(16) 0.0231(4) Uani d . 1
H H10 0.3813 0.1616 0.3628 0.028 Uiso calc R 1
C C11 0.40806(9) 0.3538(2) 0.26845(16) 0.0235(4) Uani d . 1
H H11 0.4487 0.3022 0.2742 0.028 Uiso calc R 1

loop_
_atom_site_aniso_label
_atom_site_aniso_U_11
_atom_site_aniso_U_22
_atom_site_aniso_U_33
_atom_site_aniso_U_12
_atom_site_aniso_U_13
_atom_site_aniso_U_23
N1 0.0217(8) 0.0194(8) 0.0284(9) 0.0007(6) 0.0110(7) 0.0031(7)
N2 0.0249(8) 0.0191(8) 0.0223(8) 0.0013(6) 0.0095(6) -0.0011(6)
N3 0.0254(8) 0.0213(8) 0.0262(9) -0.0016(6) 0.0087(7) 0.0019(7)
C1 0.0275(9) 0.0177(9) 0.0191(9) -0.0009(7) 0.0089(7) -0.0013(7)
C2 0.0240(9) 0.0224(10) 0.0214(10) 0.0019(8) 0.0067(7) -0.0018(8)
C3 0.0344(10) 0.0191(9) 0.0194(10) 0.0024(8) 0.0072(8) 0.0004(7)
C4 0.0316(10) 0.0193(9) 0.0200(9) -0.0032(8) 0.0096(8) -0.0008(7)
C5 0.0252(9) 0.0222(10) 0.0221(10) -0.0018(8) 0.0093(8) -0.0018(8)
C6 0.0261(9) 0.0207(9) 0.0204(9) 0.0004(7) 0.0071(7) 0.0004(7)
C7 0.0390(11) 0.0250(11) 0.0287(11) -0.0033(9) 0.0128(9) 0.0045(8)
C8 0.0237(9) 0.0196(9) 0.0177(9) -0.0013(7) 0.0065(7) -0.0023(7)
C9 0.0222(9) 0.0211(9) 0.0267(10) 0.0003(7) 0.0079(8) 0.0002(8)
C10 0.0275(9) 0.0187(9) 0.0237(10) 0.0022(7) 0.0077(8) 0.0003(8)
C11 0.0264(9) 0.0211(10) 0.0238(10) 0.0020(8) 0.0080(8) -0.0020(8)

loop_
_atom_type_symbol
_atom_type_description
_atom_type_scat_dispersion_real
_atom_type_scat_dispersion_imag
_atom_type_scat_source
C C 0.0033 0.0016 'International Tables Vol C Tables 4.2.6.8 and 6.1.1.4'
H H 0.0000 0.0000 'International Tables Vol C Tables 4.2.6.8 and 6.1.1.4'
N N 0.0061 0.0033 'International Tables Vol C Tables 4.2.6.8 and 6.1.1.4'

loop_
_geom_angle_atom_site_label_1
_geom_angle_atom_site_label_2
_geom_angle_atom_site_label_3
_geom_angle
C8 N1 C1 130.28(15)
C8 N1 H1 113.3(13)
C1 N1 H1 115.9(14)
C8 N2 C11 115.60(15)
C9 N3 C10 116.84(15)
C6 C1 C2 118.44(16)
C6 C1 N1 124.95(16)
C2 C1 N1 116.58(15)
C3 C2 C1 120.81(16)
C3 C2 H2 119.6
C1 C2 H2 119.6
C2 C3 C4 121.50(17)
C2 C3 H3 119.3
C4 C3 H3 119.3
C5 C4 C3 117.08(16)
C5 C4 C7 121.84(16)
C3 C4 C7 121.08(17)
C4 C5 C6 122.59(16)
C4 C5 H5 118.7
C6 C5 H5 118.7
C5 C6 C1 119.58(17)
C5 C6 H6 120.2
C1 C6 H6 120.2
C4 C7 H7A 109.5
C4 C7 H7B 109.5
H7A C7 H7B 109.5
C4 C7 H7C 109.5
H7A C7 H7C 109.5
H7B C7 H7C 109.5
N2 C8 N1 121.33(16)
N2 C8 C9 121.10(16)
N1 C8 C9 117.57(15)
N3 C9 C8 122.23(16)
N3 C9 H9 118.9
C8 C9 H9 118.9
N3 C10 C11 120.51(17)
N3 C10 H10 119.7
C11 C10 H10 119.7
N2 C11 C10 123.68(17)
N2 C11 H11 118.2
C10 C11 H11 118.2

loop_
_geom_bond_atom_site_label_1
_geom_bond_atom_site_label_2
_geom_bond_distance
N1 C8 1.374(2)
N1 C1 1.401(2)
N1 H1 0.89(2)
N2 C8 1.333(2)
N2 C11 1.344(2)
N3 C9 1.320(2)
N3 C10 1.349(2)
C1 C6 1.395(2)
C1 C2 1.398(2)
C2 C3 1.380(3)
C2 H2 0.9500
C3 C4 1.393(3)
C3 H3 0.9500
C4 C5 1.386(3)
C4 C7 1.509(3)
C5 C6 1.388(2)
C5 H5 0.9500
C6 H6 0.9500
C7 H7A 0.9800
C7 H7B 0.9800
C7 H7C 0.9800
C8 C9 1.410(2)
C9 H9 0.9500
C10 C11 1.372(3)
C10 H10 0.9500
C11 H11 0.9500

loop_
_geom_hbond_atom_site_label_D
_geom_hbond_atom_site_label_H
_geom_hbond_atom_site_label_A
_geom_hbond_site_symmetry_A
_geom_hbond_distance_DH
_geom_hbond_distance_HA
_geom_hbond_distance_DA
_geom_hbond_angle_DHA
_geom_hbond_publ_flag
N1 H1 N3 4 0.89(2) 2.10(2) 2.963(2) 163(2) yes

loop_
_geom_torsion_atom_site_label_1
_geom_torsion_atom_site_label_2
_geom_torsion_atom_site_label_3
_geom_torsion_atom_site_label_4
_geom_torsion
C8 N1 C1 C6 -7.4(3)
C8 N1 C1 C2 174.81(17)
C6 C1 C2 C3 0.2(3)
N1 C1 C2 C3 178.22(16)
C1 C2 C3 C4 -0.6(3)
C2 C3 C4 C5 0.2(3)
C2 C3 C4 C7 -179.30(17)
C3 C4 C5 C6 0.4(3)
C7 C4 C5 C6 179.96(17)
C4 C5 C6 C1 -0.7(3)
C2 C1 C6 C5 0.4(3)
N1 C1 C6 C5 -177.39(17)
C11 N2 C8 N1 179.29(16)
C11 N2 C8 C9 -1.1(2)
C1 N1 C8 N2 -13.4(3)
C1 N1 C8 C9 166.96(17)
C10 N3 C9 C8 -1.1(3)
N2 C8 C9 N3 2.1(3)
N1 C8 C9 N3 -178.20(16)
C9 N3 C10 C11 -0.8(3)
C8 N2 C11 C10 -0.8(3)
N3 C10 C11 N2 1.8(3)

loop_
_cod_related_entry_id
_cod_related_entry_database
_cod_related_entry_code
1 ChemSpider 16099723
